data_2020750
loop_
_publ_author_name
'A. Zalkin'
'D. Eimerl'
'S. P. Velsko'

_publ_section_title
;
 Diammonium hexafluorozirconate
;
_journal_name_full 'Acta Crystallographica, Section C'
_journal_page_first 2050
_journal_page_last 2051
_journal_paper_doi 10.1107/S0108270188008303
_journal_volume 44
_journal_year 1988
_chemical_formula_sum 'F6 H8 N2 Zr'
_chemical_formula_weight 241.29
_space_group_IT_number 29
_symmetry_cell_setting orthorhombic
_symmetry_Int_Tables_number 29
_symmetry_space_group_name_Hall 'P 2c -2ac'
_symmetry_space_group_name_H-M 'P c a 21'
_cell_angle_alpha 90.
_cell_angle_beta 90.
_cell_angle_gamma 90.
_cell_formula_units_Z 8
_cell_length_a 13.398(8)
_cell_length_b 7.739(3)
_cell_length_c 11.680(4)
_cell_volume 1211.1(10)
_diffrn_ambient_temperature 296
_diffrn_radiation_probe x-ray
_diffrn_radiation_type MoK\a
_diffrn_radiation_wavelength 0.71073
_exptl_absorpt_coefficient_mu 1.836
_exptl_crystal_density_diffrn 2.65
_exptl_crystal_F_000 928
_refine_ls_goodness_of_fit_ref 1.10
_refine_ls_number_parameters 215
_refine_ls_number_reflns 6359
_refine_ls_R_factor_all 0.035
_refine_ls_R_factor_gt 0.026
_refine_ls_wR_factor_ref 0.034
_cod_data_source_file Acta-Cryst-1988-C44-2050-2051.cif
_cod_data_source_block (NH4)2ZrF6
_cod_depositor_comments
;
More is available being deposited with the British Document
Supply Centre as Supplementary Publication No. SUP 51198 (18pp.).
Copies may be obtained through The Executive Secretary, International
Union of Crystallography, 5 Abbey Square, Chester CH1 2HU, England
;
_cod_original_formula_sum 'H8 F6 N2 Zr'
_cod_database_code 2020750

loop_
_symmetry_equiv_pos_site_id
_symmetry_equiv_pos_as_xyz
1 x,y,z
2 -x,-y,1/2+z
3 1/2-x,y,1/2+z
4 1/2+x,-y,z

loop_
_atom_site_label
_atom_site_type_symbol
_atom_site_thermal_displace_type
_atom_site_fract_x
_atom_site_fract_y
_atom_site_fract_z
_atom_site_occupancy
_atom_site_U_iso_or_equiv
_atom_site_calc_flag
_atom_site_refinement_flags
_atom_site_disorder_assembly
_atom_site_disorder_group
Zr1 Zr Uiso 0.14048(1) 0.48282(2) 0.00000 1.000 0.0132(1) . . . .
Zr2 Zr Uiso 0.11117(1) 0.03603(2) -0.00787(2) 1.000 0.0143(1) . . . .
F1 F Uiso 0.12476(9) 0.75924(12) -0.0067(3) 1.000 0.0318(4) . . . .
F2 F Uiso 0.00168(12) 0.52923(18) 0.06115(18) 1.000 0.0345(5) . . . .
F3 F Uiso 0.19582(14) 0.5508(2) 0.15627(13) 1.000 0.0341(4) . . . .
F4 F Uiso 0.10700(13) 0.53078(19) -0.16742(14) 1.000 0.0285(4) . . . .
F5 F Uiso 0.28276(10) 0.56086(18) -0.04137(14) 1.000 0.0298(4) . . . .
F6 F Uiso 0.03549(11) 0.26096(16) -0.06392(17) 1.000 0.0331(4) . . . .
F7 F Uiso 0.12713(12) 0.25859(16) 0.11193(15) 1.000 0.0384(5) . . . .
F8 F Uiso 0.21537(10) 0.25943(16) -0.06401(18) 1.000 0.0358(4) . . . .
F9 F Uiso -0.02564(12) -0.0445(2) -0.06919(19) 1.000 0.0428(5) . . . .
F10 F Uiso 0.03649(13) -0.0227(2) 0.13938(15) 1.000 0.0338(4) . . . .
F11 F Uiso 0.15745(17) -0.0158(2) -0.16972(14) 1.000 0.0352(5) . . . .
F12 F Uiso 0.24375(13) -0.0135(2) 0.0673(2) 1.000 0.0402(5) . . . .
N1 N Uiso 0.11670(14) 0.7512(2) -0.3577(2) 1.000 0.0257(5) . . . .
N2 N Uiso 0.09058(15) 0.3432(3) 0.33845(17) 1.000 0.0261(5) . . . .
N3 N Uiso 0.15629(17) 0.8265(3) 0.3116(2) 1.000 0.0338(6) . . . .
N4 N Uiso 0.13318(16) 0.2484(3) -0.3346(3) 1.000 0.0324(6) . . . .

loop_
_geom_angle_atom_site_label_1
_geom_angle_atom_site_label_2
_geom_angle_atom_site_label_3
_geom_angle
_geom_angle_site_symmetry_1
_geom_angle_site_symmetry_2
_geom_angle_site_symmetry_3
_geom_angle_publ_flag
F1 Zr1 F2 75.31(6) . . . yes
F1 Zr1 F3 79.14(10) . . . yes
F1 Zr1 F4 76.27(10) . . . yes
F1 Zr1 F5 77.89(5) . . . yes
F1 Zr1 F6 131.21(6) . . . yes
F1 Zr1 F7 143.65(10) . . . yes
F1 Zr1 F8 147.03(8) . . . yes
F2 Zr1 F3 88.42(8) . . . yes
F2 Zr1 F4 95.97(8) . . . yes
F2 Zr1 F5 151.90(6) . . . yes
F2 Zr1 F6 71.99(6) . . . yes
F2 Zr1 F7 81.62(6) . . . yes
F2 Zr1 F8 134.37(5) . . . yes
F3 Zr1 F4 152.99(6) . . . yes
F3 Zr1 F5 78.32(7) . . . yes
F3 Zr1 F6 133.86(7) . . . yes
F3 Zr1 F7 72.45(6) . . . yes
F3 Zr1 F8 110.59(7) . . . yes
F4 Zr1 F5 85.71(7) . . . yes
F4 Zr1 F6 72.29(6) . . . yes
F4 Zr1 F7 134.55(6) . . . yes
F4 Zr1 F8 85.12(7) . . . yes
F5 Zr1 F6 134.18(6) . . . yes
F5 Zr1 F7 116.78(6) . . . yes
F5 Zr1 F8 73.73(5) . . . yes
F6 Zr1 F7 63.79(6) . . . yes
F6 Zr1 F8 64.96(5) . . . yes
F7 Zr1 F8 66.66(6) . . . yes
F6 Zr2 F7 66.73(6) . . . yes
F6 Zr2 F8 65.65(5) . . . yes
F6 Zr2 F9 73.49(6) . . . yes
F6 Zr2 F10 102.05(7) . . . yes
F6 Zr2 F11 91.19(7) . . . yes
F6 Zr2 F12 135.39(6) . . . yes
F1 Zr2 F6 149.47(7) 1_545 . . yes
F7 Zr2 F8 62.83(6) . . . yes
F7 Zr2 F9 122.42(6) . . . yes
F7 Zr2 F10 71.95(6) . . . yes
F7 Zr2 F11 135.07(6) . . . yes
F7 Zr2 F12 77.84(7) . . . yes
F1 Zr2 F7 139.26(10) 1_545 . . yes
F8 Zr2 F9 131.46(7) . . . yes
F8 Zr2 F10 134.43(7) . . . yes
F8 Zr2 F11 72.53(7) . . . yes
F8 Zr2 F12 74.60(6) . . . yes
F1 Zr2 F8 133.97(6) 1_545 . . yes
F9 Zr2 F10 77.87(8) . . . yes
F9 Zr2 F11 83.60(9) . . . yes
F9 Zr2 F12 151.06(6) . . . yes
F1 Zr2 F9 77.09(6) 1_545 . . yes
F10 Zr2 F11 152.96(7) . . . yes
F10 Zr2 F12 91.30(8) . . . yes
F1 Zr2 F10 79.30(9) 1_545 . . yes
F11 Zr2 F12 95.67(9) . . . yes
F1 Zr2 F11 77.47(10) 1_545 . . yes
F1 Zr2 F12 74.54(7) 1_545 . . yes
Zr1 F1 Zr2 178.12(17) . . 1_565 yes
Zr1 F6 Zr2 102.50(7) . . . yes
Zr1 F7 Zr2 104.27(7) . . . yes
Zr1 F8 Zr2 102.83(6) . . . yes

loop_
_geom_bond_atom_site_label_1
_geom_bond_atom_site_label_2
_geom_bond_distance
_geom_bond_site_symmetry_1
_geom_bond_site_symmetry_2
_geom_bond_publ_flag
Zr1 F1 2.1510(16) . . yes
Zr1 F2 2.024(2) . . yes
Zr1 F3 2.039(2) . . yes
Zr1 F4 2.040(2) . . yes
Zr1 F5 2.0572(18) . . yes
Zr1 F6 2.342(2) . . yes
Zr1 F7 2.180(2) . . yes
Zr1 F8 2.1341(19) . . yes
Zr2 F6 2.1182(19) . . yes
Zr2 F7 2.229(2) . . yes
Zr2 F8 2.3169(19) . . yes
Zr2 F9 2.064(2) . . yes
Zr2 F10 2.041(2) . . yes
Zr2 F11 2.030(2) . . yes
Zr2 F12 2.018(2) . . yes
Zr2 F1 2.1499(16) . 1_545 yes

loop_
_geom_torsion_atom_site_label_1
_geom_torsion_atom_site_label_2
_geom_torsion_atom_site_label_3
_geom_torsion_atom_site_label_4
_geom_torsion
_geom_torsion_site_symmetry_1
_geom_torsion_site_symmetry_2
_geom_torsion_site_symmetry_3
_geom_torsion_site_symmetry_4
_geom_torsion_publ_flag
F1 Zr1 F6 Zr2 -176.10(11) . . . . no
F2 Zr1 F6 Zr2 -125.83(9) . . . . no
F3 Zr1 F6 Zr2 -56.48(11) . . . . no
F4 Zr1 F6 Zr2 131.55(9) . . . . no
F5 Zr1 F6 Zr2 66.37(11) . . . . no
F7 Zr1 F6 Zr2 -36.44(7) . . . . no
F8 Zr1 F6 Zr2 38.64(7) . . . . no
F1 Zr1 F7 Zr2 159.39(7) . . . . no
F2 Zr1 F7 Zr2 108.63(8) . . . . no
F3 Zr1 F7 Zr2 -160.37(9) . . . . no
F4 Zr1 F7 Zr2 18.50(12) . . . . no
F5 Zr1 F7 Zr2 -93.79(7) . . . . no
F6 Zr1 F7 Zr2 34.65(6) . . . . no
F8 Zr1 F7 Zr2 -37.81(6) . . . . no
F1 Zr1 F8 Zr2 -162.88(13) . . . . no
F2 Zr1 F8 Zr2 -14.00(14) . . . . no
F3 Zr1 F8 Zr2 95.04(8) . . . . no
F4 Zr1 F8 Zr2 -107.58(8) . . . . no
F5 Zr1 F8 Zr2 165.48(9) . . . . no
F6 Zr1 F8 Zr2 -34.86(6) . . . . no
F7 Zr1 F8 Zr2 35.90(7) . . . . no
F7 Zr2 F6 Zr1 34.56(6) . . . . no
F8 Zr2 F6 Zr1 -34.89(7) . . . . no
F9 Zr2 F6 Zr1 171.97(10) . . . . no
F10 Zr2 F6 Zr1 98.67(7) . . . . no
F11 Zr2 F6 Zr1 -105.07(8) . . . . no
F12 Zr2 F6 Zr1 -5.77(14) . . . . no
F1 Zr2 F6 Zr1 -172.01(16) 1_545 . . . no
F6 Zr2 F7 Zr1 -37.87(6) . . . . no
F8 Zr2 F7 Zr1 35.65(6) . . . . no
F9 Zr2 F7 Zr1 -88.11(9) . . . . no
F10 Zr2 F7 Zr1 -150.15(8) . . . . no
F11 Zr2 F7 Zr1 28.62(12) . . . . no
F12 Zr2 F7 Zr1 114.43(8) . . . . no
F1 Zr2 F7 Zr1 162.51(6) 1_545 . . . no
F6 Zr2 F8 Zr1 38.94(7) . . . . no
F7 Zr2 F8 Zr1 -36.28(7) . . . . no
F9 Zr2 F8 Zr1 74.25(11) . . . . no
F10 Zr2 F8 Zr1 -44.01(11) . . . . no
F11 Zr2 F8 Zr1 138.51(9) . . . . no
F12 Zr2 F8 Zr1 -120.30(10) . . . . no
F1 Zr2 F8 Zr1 -169.77(12) 1_545 . . . no
